data_4069306
loop_
_publ_author_name
'Epshteyn, Albert'
'Trunkely, Emily F.'
'Kissounko, Denis A.'
'Fettinger, James C.'
'Sita, Lawrence R.'

_publ_section_title
;
 Experimental Modeling of Selective Alkene Oligomerization: Evidence for
 Facile Metallacyclopentane Dehydrogenation Mediated by a Transannular
 \b-Hydrogen Agostic Interaction
;
_journal_issue 8
_journal_name_full Organometallics
_journal_page_first 2520
_journal_paper_doi 10.1021/om900132u
_journal_volume 28
_journal_year 2009
_chemical_formula_sum 'C22 H38 N2 Zr'
_chemical_formula_weight 421.76
_chemical_name_systematic
; 
 ? 
;
_space_group_IT_number 96
_symmetry_cell_setting tetragonal
_symmetry_space_group_name_Hall 'P 4nw 2abw'
_symmetry_space_group_name_H-M 'P 43 21 2'
_atom_sites_solution_hydrogens geom
_atom_sites_solution_primary direct
_atom_sites_solution_secondary difmap
_audit_creation_method SHELXL-97
_cell_angle_alpha 90.00
_cell_angle_beta 90.00
_cell_angle_gamma 90.00
_cell_formula_units_Z 8
_cell_length_a 11.7894(6)
_cell_length_b 11.7894(6)
_cell_length_c 32.052(3)
_cell_measurement_reflns_used 8362
_cell_measurement_temperature 173(2)
_cell_measurement_theta_max 22.809
_cell_measurement_theta_min 2.145
_cell_volume 4454.9(5)
_computing_cell_refinement 'Bruker SMART'
_computing_data_collection 'Bruker SMART'
_computing_data_reduction 'Bruker SAINT'
_computing_molecular_graphics 'Bruker SHELXTL'
_computing_publication_material 'Bruker SHELXTL'
_computing_structure_refinement 'SHELXL-97 (Sheldrick, 1997)'
_computing_structure_solution 'SHELXS-97 (Sheldrick, 1990)'
_diffrn_ambient_temperature 173(2)
_diffrn_measured_fraction_theta_full 1.000
_diffrn_measured_fraction_theta_max 1.000
_diffrn_measurement_device_type 'CCD area detector'
_diffrn_measurement_method 'phi and omega scans'
_diffrn_radiation_monochromator graphite
_diffrn_radiation_source 'fine-focus sealed tube'
_diffrn_radiation_type MoK\a
_diffrn_radiation_wavelength 0.71073
_diffrn_reflns_av_R_equivalents 0.0000
_diffrn_reflns_av_sigmaI/netI 0.0524
_diffrn_reflns_limit_h_max 9
_diffrn_reflns_limit_h_min -9
_diffrn_reflns_limit_k_max 14
_diffrn_reflns_limit_k_min 0
_diffrn_reflns_limit_l_max 38
_diffrn_reflns_limit_l_min 0
_diffrn_reflns_number 3930
_diffrn_reflns_theta_full 25.00
_diffrn_reflns_theta_max 25.00
_diffrn_reflns_theta_min 1.84
_exptl_absorpt_coefficient_mu 0.500
_exptl_absorpt_correction_T_max 0.9749
_exptl_absorpt_correction_T_min 0.8805
_exptl_crystal_colour Orange
_exptl_crystal_density_diffrn 1.258
_exptl_crystal_density_meas 0
_exptl_crystal_density_method 'not measured'
_exptl_crystal_description Block
_exptl_crystal_F_000 1792
_exptl_crystal_size_max 0.26
_exptl_crystal_size_mid 0.05
_exptl_crystal_size_min 0.05
_refine_diff_density_max 0.638
_refine_diff_density_min -1.210
_refine_diff_density_rms 0.092
_refine_ls_abs_structure_details 'Flack H D (1983), Acta Cryst. A39, 876-881'
_refine_ls_abs_structure_Flack -0.04(8)
_refine_ls_extinction_coef 0.0015(4)
_refine_ls_extinction_expression Fc^*^=kFc[1+0.001xFc^2^\l^3^/sin(2\q)]^-1/4^
_refine_ls_extinction_method SHELXL
_refine_ls_goodness_of_fit_ref 1.021
_refine_ls_hydrogen_treatment mixed
_refine_ls_matrix_type full
_refine_ls_number_parameters 278
_refine_ls_number_reflns 3930
_refine_ls_number_restraints 3
_refine_ls_restrained_S_all 1.020
_refine_ls_R_factor_all 0.0850
_refine_ls_R_factor_gt 0.0458
_refine_ls_shift/su_max 0.000
_refine_ls_shift/su_mean 0.000
_refine_ls_structure_factor_coef Fsqd
_refine_ls_weighting_details 'calc w=1/[\s^2^(Fo^2^)+(0.0798P)^2^+0.0000P] where P=(Fo^2^+2Fc^2^)/3'
_refine_ls_weighting_scheme calc
_refine_ls_wR_factor_gt 0.1081
_refine_ls_wR_factor_ref 0.1246
_reflns_number_gt 2912
_reflns_number_total 3930
_reflns_threshold_expression >2sigma(I)
_cod_data_source_file om900132u_si_007.cif
_cod_data_source_block cmpd12
_cod_depositor_comments
;
The following automatic conversions were performed:

'_symmetry_cell_setting' value 'Tetragonal' changed to 'tetragonal'
according to /home/saulius/struct/CIF-dictionaries/cif_core.dic
dictionary named 'cif_core.dic' version 2.4.2 from 2011-04-26.

Automatic conversion script
Id: cif_fix_values 1715 2011-07-08 13:25:40Z adriana 
;
_cod_original_cell_volume 4454.9(6)
_cod_original_sg_symbol_H-M P4(3)2(1)2
_cod_database_code 4069306

loop_
_symmetry_equiv_pos_as_xyz
'x, y, z'
'-x, -y, z+1/2'
'-y+1/2, x+1/2, z+3/4'
'y+1/2, -x+1/2, z+1/4'
'-x+1/2, y+1/2, -z+3/4'
'x+1/2, -y+1/2, -z+1/4'
'y, x, -z'
'-y, -x, -z+1/2'

loop_
_atom_site_label
_atom_site_type_symbol
_atom_site_fract_x
_atom_site_fract_y
_atom_site_fract_z
_atom_site_U_iso_or_equiv
_atom_site_adp_type
_atom_site_occupancy
_atom_site_symmetry_multiplicity
_atom_site_calc_flag
_atom_site_refinement_flags
Zr1 Zr 0.04553(5) 0.66184(5) 0.912860(14) 0.03379(18) Uani 1 1 d .
N1 N 0.1966(4) 0.5975(4) 0.95088(13) 0.0379(11) Uani 1 1 d .
N2 N 0.0478(4) 0.4866(4) 0.93957(13) 0.0431(12) Uani 1 1 d .
CNT1 C -0.0741(2) 0.7769(2) 0.94655(8) 0.000 Uiso 0.00 1 d P
C1 C -0.0126(5) 0.7782(5) 0.97651(16) 0.0398(14) Uani 1 1 d .
C2 C -0.1003(6) 0.7004(5) 0.96945(18) 0.0451(15) Uani 1 1 d .
C3 C -0.1526(6) 0.7270(6) 0.93069(19) 0.0500(16) Uani 1 1 d .
C4 C -0.0962(5) 0.8239(5) 0.91413(16) 0.0430(14) Uani 1 1 d .
C5 C -0.0089(5) 0.8548(5) 0.94198(17) 0.0414(15) Uani 1 1 d .
C6 C 0.0570(6) 0.7856(7) 1.01616(17) 0.0578(18) Uani 1 1 d .
H6A H 0.0106 0.8181 1.0385 0.08(2) Uiso 1 1 calc R
H6B H 0.1234 0.8338 1.0113 0.045(17) Uiso 1 1 calc R
H6C H 0.0820 0.7094 1.0243 0.08(2) Uiso 1 1 calc R
C7 C -0.1382(8) 0.6131(6) 1.0004(3) 0.075(3) Uani 1 1 d .
H7A H -0.1829 0.6497 1.0224 0.26(7) Uiso 1 1 calc R
H7B H -0.0717 0.5764 1.0128 0.10(3) Uiso 1 1 calc R
H7C H -0.1849 0.5560 0.9863 0.12(4) Uiso 1 1 calc R
C8 C -0.2573(6) 0.6707(9) 0.9126(3) 0.081(3) Uani 1 1 d .
H8A H -0.2587 0.5906 0.9208 0.12(4) Uiso 1 1 calc R
H8B H -0.2555 0.6763 0.8821 0.23(7) Uiso 1 1 calc R
H8C H -0.3254 0.7087 0.9232 0.08(2) Uiso 1 1 calc R
C9 C -0.1314(8) 0.8861(7) 0.8753(2) 0.076(3) Uani 1 1 d .
H9A H -0.1844 0.9469 0.8826 0.12(3) Uiso 1 1 calc R
H9B H -0.1683 0.8332 0.8560 0.10(3) Uiso 1 1 calc R
H9C H -0.0642 0.9189 0.8618 0.08(3) Uiso 1 1 calc R
C10 C 0.0661(6) 0.9585(6) 0.9378(2) 0.0610(18) Uani 1 1 d .
H10A H 0.0656 0.9844 0.9087 0.18(5) Uiso 1 1 calc R
H10B H 0.1437 0.9392 0.9460 0.10(3) Uiso 1 1 calc R
H10C H 0.0373 1.0191 0.9558 0.12(3) Uiso 1 1 calc R
C11 C 0.1486(5) 0.4968(5) 0.95843(16) 0.0390(14) Uani 1 1 d .
C12 C 0.1934(7) 0.4043(6) 0.98650(19) 0.0563(19) Uani 1 1 d .
H12A H 0.2763 0.4089 0.9877 0.08(3) Uiso 1 1 calc R
H12B H 0.1709 0.3302 0.9754 0.08(2) Uiso 1 1 calc R
H12C H 0.1621 0.4138 1.0146 0.13(4) Uiso 1 1 calc R
C13 C 0.3134(5) 0.6314(5) 0.96290(16) 0.0441(15) Uani 1 1 d .
C14 C 0.3350(7) 0.6310(7) 1.01061(18) 0.0600(18) Uani 1 1 d .
H14A H 0.2805 0.6814 1.0243 0.08(3) Uiso 1 1 calc R
H14B H 0.4123 0.6576 1.0162 0.10(3) Uiso 1 1 calc R
H14C H 0.3260 0.5538 1.0214 0.06(2) Uiso 1 1 calc R
C15 C 0.3293(7) 0.7521(6) 0.94807(19) 0.0576(18) Uani 1 1 d .
H15A H 0.3202 0.7552 0.9177 0.07(2) Uiso 1 1 calc R
H15B H 0.4055 0.7784 0.9556 0.10(3) Uiso 1 1 calc R
H15C H 0.2726 0.8011 0.9613 0.07(2) Uiso 1 1 calc R
C16 C 0.4016(6) 0.5571(8) 0.9408(2) 0.064(2) Uani 1 1 d .
H16A H 0.3906 0.4777 0.9489 0.11(4) Uiso 1 1 calc R
H16B H 0.4779 0.5816 0.9488 0.047(18) Uiso 1 1 calc R
H16C H 0.3926 0.5646 0.9105 0.18(5) Uiso 1 1 calc R
C17 C -0.0248(6) 0.3864(5) 0.9434(2) 0.0535(17) Uani 1 1 d .
H17A H -0.1047 0.4098 0.9393 0.042(16) Uiso 1 1 calc R
H17B H -0.0178 0.3560 0.9720 0.059(19) Uiso 1 1 calc R
C18 C 0.0023(7) 0.2930(6) 0.9129(2) 0.0649(18) Uani 1 1 d .
H18A H 0.0031 0.3239 0.8845 0.11(3) Uiso 1 1 calc R
H18B H -0.0554 0.2335 0.9149 0.07(2) Uiso 1 1 calc R
H18C H 0.0769 0.2610 0.9194 0.05(2) Uiso 1 1 calc R
C19 C -0.0360(6) 0.5843(6) 0.85286(18) 0.0558(17) Uani 1 1 d .
H19A H -0.0872 0.5189 0.8575 0.10(3) Uiso 1 1 calc R
H19B H -0.0675 0.6397 0.8328 0.09(3) Uiso 1 1 calc R
C20 C 0.0838(6) 0.5562(7) 0.84725(17) 0.0565(18) Uani 1 1 d .
H20 H 0.1069 0.4748 0.8494 0.12(3) Uiso 1 1 calc R
C21 C 0.1691(7) 0.6401(6) 0.85022(16) 0.0558(18) Uani 1 1 d .
H21 H 0.2492 0.6146 0.8545 0.09(3) Uiso 1 1 calc R
C22 C 0.1423(6) 0.7559(5) 0.85855(16) 0.0457(15) Uani 1 1 d .
H22A H 0.0934 0.7935 0.8376 0.17(5) Uiso 1 1 calc R
H22B H 0.2068 0.8040 0.8673 0.041(16) Uiso 1 1 calc R

loop_
_atom_site_aniso_label
_atom_site_aniso_U_11
_atom_site_aniso_U_22
_atom_site_aniso_U_33
_atom_site_aniso_U_23
_atom_site_aniso_U_13
_atom_site_aniso_U_12
Zr1 0.0437(4) 0.0391(3) 0.0186(2) 0.0001(2) -0.0009(2) 0.0028(3)
N1 0.041(3) 0.047(3) 0.026(2) -0.001(2) -0.001(2) 0.002(2)
N2 0.053(3) 0.049(3) 0.028(2) 0.002(2) 0.000(2) 0.000(3)
C1 0.050(4) 0.045(4) 0.025(3) -0.002(2) 0.004(2) 0.008(3)
C2 0.056(4) 0.040(4) 0.039(3) 0.003(3) 0.024(3) 0.005(3)
C3 0.041(4) 0.063(4) 0.046(3) -0.020(3) 0.005(3) 0.006(4)
C4 0.056(4) 0.047(4) 0.026(2) 0.002(3) 0.003(3) 0.021(3)
C5 0.051(4) 0.038(4) 0.036(3) 0.002(3) 0.010(3) 0.004(3)
C6 0.070(5) 0.079(5) 0.025(3) -0.009(3) -0.007(3) 0.019(4)
C7 0.114(8) 0.049(4) 0.063(4) 0.014(4) 0.050(5) 0.000(5)
C8 0.046(4) 0.106(8) 0.090(6) -0.040(6) 0.002(4) -0.001(4)
C9 0.105(7) 0.092(6) 0.032(3) 0.007(4) -0.004(4) 0.042(6)
C10 0.067(5) 0.053(4) 0.063(4) 0.003(4) 0.013(4) -0.013(4)
C11 0.053(4) 0.038(3) 0.025(2) 0.006(2) 0.003(3) 0.010(3)
C12 0.079(6) 0.049(4) 0.041(3) 0.014(3) -0.010(3) 0.006(3)
C13 0.043(4) 0.059(4) 0.030(3) -0.003(3) -0.004(3) 0.000(3)
C14 0.062(5) 0.084(6) 0.035(3) 0.008(3) -0.016(3) -0.004(4)
C15 0.063(5) 0.068(5) 0.041(3) 0.003(3) -0.009(3) -0.009(4)
C16 0.043(4) 0.095(7) 0.053(4) -0.022(4) -0.003(3) 0.003(4)
C17 0.065(5) 0.042(4) 0.054(4) 0.004(3) 0.001(3) -0.002(3)
C18 0.070(5) 0.049(4) 0.076(5) -0.001(4) 0.002(4) -0.007(3)
C19 0.072(5) 0.053(4) 0.042(3) -0.013(3) -0.016(3) 0.005(4)
C20 0.076(5) 0.063(5) 0.031(3) -0.005(3) -0.001(3) 0.011(4)
C21 0.068(5) 0.075(5) 0.025(3) 0.002(3) 0.007(3) 0.009(4)
C22 0.062(5) 0.050(4) 0.025(2) 0.006(3) 0.010(3) 0.003(3)

loop_
_atom_type_symbol
_atom_type_description
_atom_type_scat_dispersion_real
_atom_type_scat_dispersion_imag
_atom_type_scat_source
C C 0.0033 0.0016 'International Tables Vol C Tables 4.2.6.8 and 6.1.1.4'
H H 0.0000 0.0000 'International Tables Vol C Tables 4.2.6.8 and 6.1.1.4'
N N 0.0061 0.0033 'International Tables Vol C Tables 4.2.6.8 and 6.1.1.4'
Zr Zr -2.9673 0.5597 'International Tables Vol C Tables 4.2.6.8 and 6.1.1.4'

loop_
_geom_angle_atom_site_label_1
_geom_angle_atom_site_label_2
_geom_angle_atom_site_label_3
_geom_angle
CNT1 Zr1 N2 112.54(14)
CNT1 Zr1 N1 115.79(14)
N2 Zr1 N1 58.70(19)
CNT1 Zr1 C19 112.1(2)
N2 Zr1 C19 87.6(2)
N1 Zr1 C19 129.0(2)
CNT1 Zr1 C22 112.12(18)
N2 Zr1 C22 135.3(2)
N1 Zr1 C22 99.9(2)
C19 Zr1 C22 77.0(2)
CNT1 Zr1 C20 145.83(18)
N2 Zr1 C20 81.9(2)
N1 Zr1 C20 98.26(19)
C19 Zr1 C20 35.1(2)
C22 Zr1 C20 61.5(2)
CNT1 Zr1 C21 145.10(18)
N2 Zr1 C21 101.9(2)
N1 Zr1 C21 86.6(2)
C19 Zr1 C21 62.4(3)
C22 Zr1 C21 34.1(2)
C20 Zr1 C21 33.0(2)
CNT1 Zr1 C3 28.59(13)
N2 Zr1 C3 101.9(2)
N1 Zr1 C3 134.49(18)
C19 Zr1 C3 85.7(2)
C22 Zr1 C3 118.1(2)
C20 Zr1 C3 120.8(2)
C21 Zr1 C3 138.9(2)
CNT1 Zr1 C4 28.37(11)
N2 Zr1 C4 134.20(19)
N1 Zr1 C4 138.88(18)
C19 Zr1 C4 92.1(2)
C22 Zr1 C4 88.6(2)
C20 Zr1 C4 120.7(2)
C21 Zr1 C4 118.4(2)
C3 Zr1 C4 32.7(2)
CNT1 Zr1 C2 28.25(13)
N2 Zr1 C2 84.28(18)
N1 Zr1 C2 101.88(19)
C19 Zr1 C2 112.3(2)
C22 Zr1 C2 140.4(2)
C20 Zr1 C2 144.8(2)
C21 Zr1 C2 171.4(2)
C3 Zr1 C2 32.6(2)
C4 Zr1 C2 53.72(19)
CNT1 Zr1 C5 28.34(13)
N2 Zr1 C5 133.58(16)
N1 Zr1 C5 107.32(18)
C19 Zr1 C5 123.3(2)
C22 Zr1 C5 88.4(2)
C20 Zr1 C5 143.6(2)
C21 Zr1 C5 122.4(2)
C3 Zr1 C5 53.9(2)
C4 Zr1 C5 32.22(19)
C2 Zr1 C5 53.58(19)
CNT1 Zr1 C1 28.12(13)
N2 Zr1 C1 101.19(17)
N1 Zr1 C1 87.79(18)
C19 Zr1 C1 139.3(2)
C22 Zr1 C1 117.9(2)
C20 Zr1 C1 173.9(2)
C21 Zr1 C1 148.8(2)
C3 Zr1 C1 53.62(19)
C4 Zr1 C1 53.54(18)
C2 Zr1 C1 31.9(2)
C5 Zr1 C1 32.57(18)
C11 N1 C13 125.7(5)
C11 N1 Zr1 93.5(3)
C13 N1 Zr1 140.5(4)
C11 N2 C17 123.6(5)
C11 N2 Zr1 95.8(4)
C17 N2 Zr1 140.4(4)
C2 C1 C5 108.1(5)
C2 C1 C6 124.9(6)
C5 C1 C6 126.7(6)
C2 C1 Zr1 73.6(3)
C5 C1 Zr1 73.3(3)
C6 C1 Zr1 123.7(4)
C1 C2 C3 108.5(5)
C1 C2 C7 124.3(7)
C3 C2 C7 126.9(7)
C1 C2 Zr1 74.5(3)
C3 C2 Zr1 73.1(3)
C7 C2 Zr1 123.5(4)
C2 C3 C4 107.5(5)
C2 C3 C8 126.1(7)
C4 C3 C8 126.1(7)
C2 C3 Zr1 74.3(4)
C4 C3 Zr1 74.2(3)
C8 C3 Zr1 122.2(4)
C5 C4 C3 108.2(5)
C5 C4 C9 126.8(7)
C3 C4 C9 124.8(7)
C5 C4 Zr1 74.0(3)
C3 C4 Zr1 73.1(3)
C9 C4 Zr1 122.4(4)
C4 C5 C1 107.8(5)
C4 C5 C10 125.3(6)
C1 C5 C10 126.6(6)
C4 C5 Zr1 73.8(3)
C1 C5 Zr1 74.2(3)
C10 C5 Zr1 122.8(4)
C1 C6 H6A 109.5
C1 C6 H6B 109.5
H6A C6 H6B 109.5
C1 C6 H6C 109.5
H6A C6 H6C 109.5
H6B C6 H6C 109.5
C2 C7 H7A 109.5
C2 C7 H7B 109.5
H7A C7 H7B 109.5
C2 C7 H7C 109.5
H7A C7 H7C 109.5
H7B C7 H7C 109.5
C3 C8 H8A 109.5
C3 C8 H8B 109.5
H8A C8 H8B 109.5
C3 C8 H8C 109.5
H8A C8 H8C 109.5
H8B C8 H8C 109.5
C4 C9 H9A 109.5
C4 C9 H9B 109.5
H9A C9 H9B 109.5
C4 C9 H9C 109.5
H9A C9 H9C 109.5
H9B C9 H9C 109.5
C5 C10 H10A 109.5
C5 C10 H10B 109.5
H10A C10 H10B 109.5
C5 C10 H10C 109.5
H10A C10 H10C 109.5
H10B C10 H10C 109.5
N2 C11 N1 111.9(5)
N2 C11 C12 121.0(6)
N1 C11 C12 126.9(6)
C11 C12 H12A 109.5
C11 C12 H12B 109.5
H12A C12 H12B 109.5
C11 C12 H12C 109.5
H12A C12 H12C 109.5
H12B C12 H12C 109.5
N1 C13 C15 106.6(5)
N1 C13 C16 110.8(5)
C15 C13 C16 107.9(6)
N1 C13 C14 114.1(5)
C15 C13 C14 107.0(5)
C16 C13 C14 110.1(6)
C13 C14 H14A 109.5
C13 C14 H14B 109.5
H14A C14 H14B 109.5
C13 C14 H14C 109.5
H14A C14 H14C 109.5
H14B C14 H14C 109.5
C13 C15 H15A 109.5
C13 C15 H15B 109.5
H15A C15 H15B 109.5
C13 C15 H15C 109.5
H15A C15 H15C 109.5
H15B C15 H15C 109.5
C13 C16 H16A 109.5
C13 C16 H16B 109.5
H16A C16 H16B 109.5
C13 C16 H16C 109.5
H16A C16 H16C 109.5
H16B C16 H16C 109.5
N2 C17 C18 114.3(5)
N2 C17 H17A 108.7
C18 C17 H17A 108.7
N2 C17 H17B 108.7
C18 C17 H17B 108.7
H17A C17 H17B 107.6
C17 C18 H18A 109.5
C17 C18 H18B 109.5
H18A C18 H18B 109.5
C17 C18 H18C 109.5
H18A C18 H18C 109.5
H18B C18 H18C 109.5
C20 C19 Zr1 78.0(4)
C20 C19 H19A 115.6
Zr1 C19 H19A 115.6
C20 C19 H19B 115.6
Zr1 C19 H19B 115.6
H19A C19 H19B 112.6
C21 C20 C19 121.4(7)
C21 C20 Zr1 73.8(4)
C19 C20 Zr1 66.9(3)
C21 C20 H20 118.2
C19 C20 H20 118.2
Zr1 C20 H20 118.2
C20 C21 C22 121.6(7)
C20 C21 Zr1 73.2(4)
C22 C21 Zr1 67.7(3)
C20 C21 H21 118.1
C22 C21 H21 118.1
Zr1 C21 H21 118.1
C21 C22 Zr1 78.2(4)
C21 C22 H22A 115.5
Zr1 C22 H22A 115.5
C21 C22 H22B 115.5
Zr1 C22 H22B 115.5
H22A C22 H22B 112.5

loop_
_geom_bond_atom_site_label_1
_geom_bond_atom_site_label_2
_geom_bond_distance
Zr1 CNT1 2.235(2)
Zr1 N2 2.236(5)
Zr1 N1 2.287(5)
Zr1 C19 2.336(6)
Zr1 C22 2.358(5)
Zr1 C20 2.485(6)
Zr1 C21 2.494(6)
Zr1 C3 2.524(6)
Zr1 C4 2.538(5)
Zr1 C2 2.540(5)
Zr1 C5 2.541(6)
Zr1 C1 2.553(5)
N1 C11 1.338(8)
N1 C13 1.485(7)
N2 C11 1.338(8)
N2 C17 1.464(8)
C1 C2 1.400(9)
C1 C5 1.428(8)
C1 C6 1.515(8)
C2 C3 1.422(9)
C2 C7 1.499(8)
C3 C4 1.424(9)
C3 C8 1.518(9)
C4 C5 1.410(8)
C4 C9 1.504(8)
C5 C10 1.515(9)
C6 H6A 0.9800
C6 H6B 0.9800
C6 H6C 0.9800
C7 H7A 0.9800
C7 H7B 0.9800
C7 H7C 0.9800
C8 H8A 0.9800
C8 H8B 0.9800
C8 H8C 0.9800
C9 H9A 0.9800
C9 H9B 0.9800
C9 H9C 0.9800
C10 H10A 0.9800
C10 H10B 0.9800
C10 H10C 0.9800
C11 C12 1.509(8)
C12 H12A 0.9800
C12 H12B 0.9800
C12 H12C 0.9800
C13 C15 1.513(9)
C13 C16 1.532(9)
C13 C14 1.550(7)
C14 H14A 0.9800
C14 H14B 0.9800
C14 H14C 0.9800
C15 H15A 0.9800
C15 H15B 0.9800
C15 H15C 0.9800
C16 H16A 0.9800
C16 H16B 0.9800
C16 H16C 0.9800
C17 C18 1.506(9)
C17 H17A 0.9900
C17 H17B 0.9900
C18 H18A 0.9800
C18 H18B 0.9800
C18 H18C 0.9800
C19 C20 1.461(10)
C19 H19A 0.9900
C19 H19B 0.9900
C20 C21 1.414(10)
C20 H20 1.0000
C21 C22 1.427(9)
C21 H21 1.0000
C22 H22A 0.9900
C22 H22B 0.9900
